data_7036158
loop_
_publ_author_name
'Cs\'asz\'ar, Z'
'Farkas, G.'
'B\'enyei, A'
'Lendvay, G.'
'T\'oth, I'
'Bakos, J.'

_publ_section_title
;
 Stereoselective coordination: a six-membered P,N-chelate tailored for
 asymmetric allylic alkylation.
;
_journal_issue 37
_journal_name_full 'Dalton transactions (Cambridge, England : 2003)'
_journal_page_first 16352
_journal_page_last 16360
_journal_paper_doi 10.1039/c5dt02750k
_journal_volume 44
_journal_year 2015
_chemical_absolute_configuration syn
_chemical_formula_moiety 'C20 H28 Cl2 N1 P1 Pd1'
_chemical_formula_sum 'C20 H28 Cl2 N P Pd'
_chemical_formula_weight 490.7
_chemical_name_systematic
;
 ?
;
_space_group_crystal_system orthorhombic
_space_group_IT_number 19
_space_group_name_Hall 'P 2ac 2ab'
_space_group_name_H-M_alt 'P 21 21 21'
_symmetry_space_group_name_Hall 'P 2ac 2ab'
_symmetry_space_group_name_H-M 'P 21 21 21'
_atom_sites_solution_hydrogens mixed
_audit_creation_date 2014-12-09T12:03:33-00:00
_audit_creation_method 'WinGX routine CIF_UPDATE'
_audit_update_record
;
2014-12-11 deposited with the CCDC.
2015-08-11 downloaded from the CCDC.
;
_cell_angle_alpha 90
_cell_angle_beta 90
_cell_angle_gamma 90
_cell_formula_units_Z 4
_cell_length_a 10.8906(3)
_cell_length_b 11.9745(3)
_cell_length_c 16.6810(8)
_cell_measurement_reflns_used 25
_cell_measurement_temperature 293(2)
_cell_measurement_theta_max 16.1
_cell_measurement_theta_min 6.3
_cell_volume 2175.36(13)
_computing_cell_refinement 'MACH3/PC (Enraf Nonius, 1992)'
_computing_data_collection 'MACH3/PC (Enraf Nonius, 1992)'
_computing_data_reduction 'PROFIT (Streltsov & Zavodnik, 1989)'
_computing_molecular_graphics 'Ortep-3 for Windows (Farrugia, 1997)'
_computing_publication_material 'WinGX publication routines (Farrugia, 1999)'
_computing_structure_refinement 'SHELXL-2013 (Sheldrick, 2013)'
_computing_structure_solution 'SIR92 (Giacovazzo et al, 1993)'
_diffrn_ambient_temperature 293(2)
_diffrn_measured_fraction_theta_full 0.999
_diffrn_measured_fraction_theta_max 0.998
_diffrn_measurement_device_type 'Enraf Nonius MACH3'
_diffrn_measurement_method 'profiled omega/2theta scans'
_diffrn_radiation_monochromator graphite
_diffrn_radiation_type MoK\a
_diffrn_radiation_wavelength 0.71073
_diffrn_reflns_av_R_equivalents 0.008
_diffrn_reflns_laue_measured_fraction_full 0.999
_diffrn_reflns_laue_measured_fraction_max 0.998
_diffrn_reflns_limit_h_max 13
_diffrn_reflns_limit_h_min -5
_diffrn_reflns_limit_k_max 14
_diffrn_reflns_limit_k_min -1
_diffrn_reflns_limit_l_max 20
_diffrn_reflns_limit_l_min 0
_diffrn_reflns_number 2344
_diffrn_reflns_point_group_measured_fraction_full 0.57
_diffrn_reflns_point_group_measured_fraction_max 0.569
_diffrn_reflns_theta_full 25.242
_diffrn_reflns_theta_max 25.468
_diffrn_reflns_theta_min 2.528
_diffrn_source 'fine-focus sealed tube'
_diffrn_standards_decay_% 0
_diffrn_standards_interval_count 136
_diffrn_standards_interval_time 94
_diffrn_standards_number 3
_exptl_absorpt_coefficient_mu 1.176
_exptl_absorpt_correction_T_max 0.788
_exptl_absorpt_correction_T_min 0.6781
_exptl_absorpt_correction_type psi-scan
_exptl_absorpt_process_details
;
North A.C.T., Phillips D.C. & Mathews F.S. (1968) Acta. Cryst. A24, 351
        Number of psi-scan sets used was   4
        Theta correction was applied.
        Averaged transmission function was used.
        Fourier smoothing - Window value   5
;
_exptl_crystal_colour yellow
_exptl_crystal_density_diffrn 1.498
_exptl_crystal_density_method 'not measured'
_exptl_crystal_description prism
_exptl_crystal_F_000 1000
_exptl_crystal_size_max 0.35
_exptl_crystal_size_mid 0.3
_exptl_crystal_size_min 0.2
_refine_diff_density_max 0.499
_refine_diff_density_min -0.789
_refine_diff_density_rms 0.116
_refine_ls_abs_structure_details
;
 Classical Flack method preferred over Parsons because
 only 1 suitable Friedel pairs available.
;
_refine_ls_abs_structure_Flack 0.08(9)
_refine_ls_extinction_method none
_refine_ls_goodness_of_fit_ref 1.2
_refine_ls_hydrogen_treatment mixed
_refine_ls_matrix_type full
_refine_ls_number_parameters 233
_refine_ls_number_reflns 2294
_refine_ls_number_restraints 1
_refine_ls_restrained_S_all 1.2
_refine_ls_R_factor_all 0.0578
_refine_ls_R_factor_gt 0.048
_refine_ls_shift/su_max 0
_refine_ls_shift/su_mean 0
_refine_ls_structure_factor_coef Fsqd
_refine_ls_weighting_details 'w=1/[\s^2^(Fo^2^)+(0.0268P)^2^+7.4634P] where P=(Fo^2^+2Fc^2^)/3'
_refine_ls_weighting_scheme calc
_refine_ls_wR_factor_ref 0.1117
_reflns_number_gt 2073
_reflns_number_total 2294
_reflns_threshold_expression 'I > 2\s(I)'
_cod_data_source_file c5dt02750k2.cif
_cod_data_source_block 2
_cod_depositor_comments 'Adding full bibliography for 7036158.cif.'
_cod_database_code 7036158
_shelx_space_group_comment
;
The symmetry employed for this shelxl refinement is uniquely defined
by the following loop, which should always be used as a source of
symmetry information in preference to the above space-group names.
They are only intended as comments.
;

loop_
_space_group_symop_operation_xyz
'x, y, z'
'-x+1/2, -y, z+1/2'
'x+1/2, -y+1/2, -z'
'-x, y+1/2, -z+1/2'

loop_
_atom_site_label
_atom_site_fract_x
_atom_site_fract_y
_atom_site_fract_z
_atom_site_U_iso_or_equiv
_atom_site_adp_type
_atom_site_calc_flag
_atom_site_occupancy
_atom_site_type_symbol
C1 0.3667(11) -0.0232(9) 0.7833(5) 0.048(3) Uani d 1 C
H1A 0.3137 -0.0852 0.7999 0.057 Uiso calc 1 H
C2 0.3394(10) 0.0691(10) 0.8443(5) 0.051(3) Uani d 1 C
H2A 0.3704 0.0447 0.8959 0.061 Uiso calc 1 H
H2B 0.3864 0.1345 0.8289 0.061 Uiso calc 1 H
C3 0.2068(11) 0.1052(9) 0.8558(6) 0.050(3) Uani d 1 C
H3 0.2054 0.1558 0.9019 0.06 Uiso calc 1 H
C10 0.4957(11) -0.0683(13) 0.7930(7) 0.078(4) Uani d 1 C
H10A 0.5535 -0.0148 0.7729 0.117 Uiso calc 1 H
H10B 0.5035 -0.1368 0.7636 0.117 Uiso calc 1 H
H10C 0.5118 -0.0819 0.8488 0.117 Uiso calc 1 H
C11 0.2229(11) 0.2797(9) 0.7684(6) 0.048(3) Uani d 1 C
H11 0.3069 0.2631 0.7511 0.058 Uiso calc 1 H
C12 0.2305(14) 0.3528(11) 0.8434(8) 0.074(4) Uani d 1 C
H12A 0.2633 0.4246 0.8293 0.11 Uiso calc 1 H
H12B 0.2831 0.3178 0.8821 0.11 Uiso calc 1 H
H12C 0.1499 0.3618 0.8658 0.11 Uiso calc 1 H
C13 0.1592(14) 0.3400(10) 0.7004(7) 0.077(4) Uani d 1 C
H13A 0.0722 0.3409 0.7099 0.116 Uiso calc 1 H
H13B 0.1758 0.3022 0.6508 0.116 Uiso calc 1 H
H13C 0.189 0.4153 0.6973 0.116 Uiso calc 1 H
C21 0.3375(10) -0.1245(9) 0.6324(6) 0.042(2) Uani d 1 C
C22 0.4266(10) -0.1439(9) 0.5737(6) 0.045(2) Uani d 1 C
H22 0.4777 -0.0859 0.5576 0.055 Uiso calc 1 H
C23 0.4397(12) -0.2470(11) 0.5397(7) 0.056(3) Uani d 1 C
H23 0.4996 -0.2583 0.5008 0.067 Uiso calc 1 H
C24 0.3652(15) -0.3349(10) 0.5626(8) 0.065(3) Uani d 1 C
H24 0.3738 -0.4046 0.5387 0.078 Uiso calc 1 H
C25 0.2792(14) -0.3179(10) 0.6202(9) 0.068(4) Uani d 1 C
H25 0.2304 -0.3772 0.6371 0.081 Uiso calc 1 H
C26 0.2632(12) -0.2128(10) 0.6544(8) 0.060(3) Uani d 1 C
H26 0.202 -0.202 0.6925 0.072 Uiso calc 1 H
C30 0.1217(13) 0.0094(11) 0.8755(6) 0.068(3) Uani d 1 C
H30A 0.1229 -0.0439 0.8325 0.103 Uiso calc 1 H
H30B 0.0397 0.0371 0.8825 0.103 Uiso calc 1 H
H30C 0.1485 -0.0261 0.9241 0.103 Uiso calc 1 H
C31 0.4189(9) 0.1056(8) 0.6310(6) 0.036(2) Uani d 1 C
C32 0.5432(11) 0.1156(12) 0.6472(10) 0.083(5) Uani d 1 C
H32 0.5777 0.0751 0.6891 0.1 Uiso calc 1 H
C33 0.6161(13) 0.1850(14) 0.6018(13) 0.110(7) Uani d 1 C
H33 0.699 0.1924 0.614 0.133 Uiso calc 1 H
C34 0.5668(14) 0.2435(14) 0.5385(9) 0.083(5) Uani d 1 C
H34 0.6169 0.288 0.5066 0.099 Uiso calc 1 H
C35 0.4453(14) 0.2358(12) 0.5228(7) 0.069(4) Uani d 1 C
H35 0.4113 0.2771 0.4811 0.082 Uiso calc 1 H
C36 0.3716(12) 0.1669(10) 0.5685(6) 0.058(3) Uani d 1 C
H36 0.2883 0.1619 0.5568 0.069 Uiso calc 1 H
N1 0.1599(8) 0.1701(7) 0.7856(5) 0.042(2) Uani d 1 N
P1 0.3165(2) 0.00909(19) 0.68090(15) 0.0328(5) Uani d 1 P
Cl1 -0.0802(2) 0.1400(3) 0.69538(19) 0.0596(8) Uani d 1 Cl
Cl2 0.0821(3) -0.0176(2) 0.56528(15) 0.0548(7) Uani d 1 Cl
Pd1 0.12427(7) 0.07418(6) 0.68291(4) 0.03294(19) Uani d 1 Pd
H1 0.089(5) 0.199(8) 0.794(6) 0.049 Uiso d 1 H

loop_
_atom_site_aniso_label
_atom_site_aniso_U_11
_atom_site_aniso_U_22
_atom_site_aniso_U_33
_atom_site_aniso_U_12
_atom_site_aniso_U_13
_atom_site_aniso_U_23
C1 0.053(6) 0.057(6) 0.034(4) 0.021(6) -0.008(5) 0.012(5)
C2 0.060(7) 0.065(7) 0.028(4) 0.003(7) -0.007(4) -0.014(5)
C3 0.072(8) 0.057(7) 0.021(4) 0.009(6) -0.001(5) -0.009(5)
C10 0.069(8) 0.117(11) 0.048(6) 0.037(9) -0.012(6) 0.019(8)
C11 0.048(6) 0.044(6) 0.053(6) -0.007(5) 0.005(5) -0.001(5)
C12 0.093(10) 0.054(7) 0.074(9) -0.011(8) 0.004(8) -0.021(7)
C13 0.111(12) 0.050(7) 0.071(9) -0.002(8) -0.018(9) 0.004(7)
C21 0.048(6) 0.043(5) 0.035(5) 0.007(5) 0.009(5) 0.010(4)
C22 0.044(6) 0.049(6) 0.044(6) 0.008(5) 0.005(5) 0.004(5)
C23 0.062(8) 0.063(8) 0.043(6) 0.022(7) 0.007(6) -0.005(6)
C24 0.080(9) 0.049(6) 0.067(7) 0.026(8) -0.011(9) -0.008(6)
C25 0.080(10) 0.043(7) 0.081(9) -0.003(7) 0.005(8) 0.002(7)
C26 0.073(8) 0.040(6) 0.068(8) 0.010(6) 0.013(7) 0.000(6)
C30 0.079(9) 0.079(8) 0.047(6) -0.002(9) 0.015(7) 0.014(6)
C31 0.034(5) 0.032(5) 0.043(5) -0.001(4) 0.006(4) 0.000(4)
C32 0.037(6) 0.083(10) 0.130(13) -0.007(7) -0.025(7) 0.056(9)
C33 0.037(7) 0.107(13) 0.187(18) -0.016(9) -0.007(11) 0.056(13)
C34 0.071(10) 0.087(11) 0.091(11) -0.032(9) 0.030(9) 0.004(9)
C35 0.085(10) 0.085(9) 0.036(6) -0.038(8) -0.004(6) 0.022(6)
C36 0.048(6) 0.085(8) 0.040(5) -0.008(7) -0.007(6) 0.022(6)
N1 0.041(5) 0.040(5) 0.045(4) 0.006(4) 0.002(4) -0.009(4)
P1 0.0341(11) 0.0354(12) 0.0289(10) 0.0041(11) 0.0025(12) 0.0015(12)
Cl1 0.0352(12) 0.0747(19) 0.0690(19) 0.0076(14) -0.0012(14) -0.0105(17)
Cl2 0.0609(17) 0.0653(17) 0.0384(13) -0.0051(15) -0.0106(12) -0.0140(13)
Pd1 0.0322(3) 0.0374(3) 0.0292(3) -0.0017(3) -0.0005(3) -0.0023(3)

loop_
_atom_type_symbol
_atom_type_description
_atom_type_scat_dispersion_real
_atom_type_scat_dispersion_imag
_atom_type_scat_source
C C 0.0033 0.0016 'International Tables Vol C Tables 4.2.6.8 and 6.1.1.4'
H H 0 0 'International Tables Vol C Tables 4.2.6.8 and 6.1.1.4'
N N 0.0061 0.0033 'International Tables Vol C Tables 4.2.6.8 and 6.1.1.4'
P P 0.1023 0.0942 'International Tables Vol C Tables 4.2.6.8 and 6.1.1.4'
Cl Cl 0.1484 0.1585 'International Tables Vol C Tables 4.2.6.8 and 6.1.1.4'
Pd Pd -0.9988 1.0072 'International Tables Vol C Tables 4.2.6.8 and 6.1.1.4'

loop_
_geom_angle_atom_site_label_1
_geom_angle_atom_site_label_2
_geom_angle_atom_site_label_3
_geom_angle
C10 C1 C2 111.5(10)
C10 C1 P1 116.8(8)
C2 C1 P1 114.1(7)
C10 C1 H1A 104.2
C2 C1 H1A 104.2
P1 C1 H1A 104.2
C3 C2 C1 118.3(9)
C3 C2 H2A 107.7
C1 C2 H2A 107.7
C3 C2 H2B 107.7
C1 C2 H2B 107.7
H2A C2 H2B 107.1
N1 C3 C30 110.9(9)
N1 C3 C2 112.0(9)
C30 C3 C2 113.2(10)
N1 C3 H3 106.8
C30 C3 H3 106.8
C2 C3 H3 106.8
C1 C10 H10A 109.5
C1 C10 H10B 109.5
H10A C10 H10B 109.5
C1 C10 H10C 109.5
H10A C10 H10C 109.5
H10B C10 H10C 109.5
N1 C11 C13 110.5(9)
N1 C11 C12 111.5(9)
C13 C11 C12 111.4(10)
N1 C11 H11 107.8
C13 C11 H11 107.8
C12 C11 H11 107.8
C11 C12 H12A 109.5
C11 C12 H12B 109.5
H12A C12 H12B 109.5
C11 C12 H12C 109.5
H12A C12 H12C 109.5
H12B C12 H12C 109.5
C11 C13 H13A 109.5
C11 C13 H13B 109.5
H13A C13 H13B 109.5
C11 C13 H13C 109.5
H13A C13 H13C 109.5
H13B C13 H13C 109.5
C26 C21 C22 117.7(10)
C26 C21 P1 119.0(8)
C22 C21 P1 123.3(8)
C23 C22 C21 120.9(11)
C23 C22 H22 119.5
C21 C22 H22 119.5
C22 C23 C24 120.8(11)
C22 C23 H23 119.6
C24 C23 H23 119.6
C25 C24 C23 119.1(11)
C25 C24 H24 120.4
C23 C24 H24 120.4
C24 C25 C26 120.7(12)
C24 C25 H25 119.6
C26 C25 H25 119.6
C21 C26 C25 120.7(11)
C21 C26 H26 119.7
C25 C26 H26 119.7
C3 C30 H30A 109.5
C3 C30 H30B 109.5
H30A C30 H30B 109.5
C3 C30 H30C 109.5
H30A C30 H30C 109.5
H30B C30 H30C 109.5
C36 C31 C32 117.9(11)
C36 C31 P1 117.3(8)
C32 C31 P1 124.6(9)
C33 C32 C31 120.6(12)
C33 C32 H32 119.7
C31 C32 H32 119.7
C32 C33 C34 120.3(13)
C32 C33 H33 119.8
C34 C33 H33 119.8
C35 C34 C33 119.7(13)
C35 C34 H34 120.2
C33 C34 H34 120.2
C34 C35 C36 120.2(13)
C34 C35 H35 119.9
C36 C35 H35 119.9
C31 C36 C35 121.3(12)
C31 C36 H36 119.3
C35 C36 H36 119.3
C3 N1 C11 116.5(9)
C3 N1 Pd1 114.7(6)
C11 N1 Pd1 113.9(6)
C3 N1 H1 113(8)
C11 N1 H1 95(7)
Pd1 N1 H1 101(7)
C21 P1 C31 106.3(4)
C21 P1 C1 101.1(5)
C31 P1 C1 112.3(5)
C21 P1 Pd1 115.7(4)
C31 P1 Pd1 111.2(3)
C1 P1 Pd1 109.8(4)
N1 Pd1 P1 91.7(2)
N1 Pd1 Cl2 175.4(3)
P1 Pd1 Cl2 90.43(10)
N1 Pd1 Cl1 85.4(2)
P1 Pd1 Cl1 175.72(11)
Cl2 Pd1 Cl1 92.65(11)

loop_
_geom_bond_atom_site_label_1
_geom_bond_atom_site_label_2
_geom_bond_distance
C1 C10 1.513(15)
C1 C2 1.531(14)
C1 P1 1.835(9)
C1 H1A 0.98
C2 C3 1.520(15)
C2 H2A 0.97
C2 H2B 0.97
C3 N1 1.495(13)
C3 C30 1.511(16)
C3 H3 0.98
C10 H10A 0.96
C10 H10B 0.96
C10 H10C 0.96
C11 N1 1.508(13)
C11 C13 1.514(15)
C11 C12 1.529(15)
C11 H11 0.98
C12 H12A 0.96
C12 H12B 0.96
C12 H12C 0.96
C13 H13A 0.96
C13 H13B 0.96
C13 H13C 0.96
C21 C26 1.381(16)
C21 C22 1.398(13)
C21 P1 1.807(11)
C22 C23 1.366(15)
C22 H22 0.93
C23 C24 1.382(19)
C23 H23 0.93
C24 C25 1.358(18)
C24 H24 0.93
C25 C26 1.393(16)
C25 H25 0.93
C26 H26 0.93
C30 H30A 0.96
C30 H30B 0.96
C30 H30C 0.96
C31 C36 1.375(14)
C31 C32 1.386(14)
C31 P1 1.809(9)
C32 C33 1.375(19)
C32 H32 0.93
C33 C34 1.38(2)
C33 H33 0.93
C34 C35 1.352(19)
C34 H34 0.93
C35 C36 1.381(16)
C35 H35 0.93
C36 H36 0.93
N1 Pd1 2.098(8)
N1 H1 0.85(2)
P1 Pd1 2.234(2)
Cl1 Pd1 2.371(3)
Cl2 Pd1 2.295(3)

loop_
_geom_hbond_atom_site_label_D
_geom_hbond_atom_site_label_H
_geom_hbond_atom_site_label_A
_geom_hbond_distance_DH
_geom_hbond_distance_HA
_geom_hbond_distance_DA
_geom_hbond_angle_DHA
_geom_hbond_site_symmetry_A
C2 H2A Cl2 0.97 2.89 3.834(10) 164.6 2
C13 H13A Cl1 0.96 2.93 3.542(14) 122.4 .
C26 H26 Cl1 0.93 2.97 3.655(13) 131.4 4_546
N1 H1 Cl1 0.85(2) 2.57(10) 3.038(9) 116(8) .

loop_
_geom_torsion_atom_site_label_1
_geom_torsion_atom_site_label_2
_geom_torsion_atom_site_label_3
_geom_torsion_atom_site_label_4
_geom_torsion
C10 C1 C2 C3 -166.4(10)
P1 C1 C2 C3 58.5(13)
C1 C2 C3 N1 -71.8(13)
C1 C2 C3 C30 54.4(13)
C26 C21 C22 C23 -0.2(16)
P1 C21 C22 C23 179.1(9)
C21 C22 C23 C24 0.0(18)
C22 C23 C24 C25 -1(2)
C23 C24 C25 C26 2(2)
C22 C21 C26 C25 1.4(19)
P1 C21 C26 C25 -178.0(11)
C24 C25 C26 C21 -2(2)
C36 C31 C32 C33 0(2)
P1 C31 C32 C33 174.8(13)
C31 C32 C33 C34 -1(3)
C32 C33 C34 C35 3(3)
C33 C34 C35 C36 -2(3)
C32 C31 C36 C35 0.4(19)
P1 C31 C36 C35 -174.7(10)
C34 C35 C36 C31 1(2)
C30 C3 N1 C11 169.4(9)
C2 C3 N1 C11 -63.1(11)
C30 C3 N1 Pd1 -53.9(10)
C2 C3 N1 Pd1 73.5(10)
C13 C11 N1 C3 -175.3(9)
C12 C11 N1 C3 -50.9(13)
C13 C11 N1 Pd1 47.7(11)
C12 C11 N1 Pd1 172.2(8)
C26 C21 P1 C31 -175.0(9)
C22 C21 P1 C31 5.6(10)
C26 C21 P1 C1 67.6(11)
C22 C21 P1 C1 -111.8(9)
C26 C21 P1 Pd1 -51.0(10)
C22 C21 P1 Pd1 129.7(8)
C36 C31 P1 C21 93.5(9)
C32 C31 P1 C21 -81.3(12)
C36 C31 P1 C1 -156.8(8)
C32 C31 P1 C1 28.4(13)
C36 C31 P1 Pd1 -33.3(9)
C32 C31 P1 Pd1 151.9(11)
C10 C1 P1 C21 57.3(11)
C2 C1 P1 C21 -170.1(9)
C10 C1 P1 C31 -55.6(11)
C2 C1 P1 C31 77.0(9)
C10 C1 P1 Pd1 -179.9(9)
C2 C1 P1 Pd1 -47.3(10)
